data_2205990
loop_
_publ_author_name
'Yan-Shu Tan'
'Zhen-Feng Chen'
'Hong Liang'
'Yong Zhang'

_publ_section_title
;
 Sulfachloropyridazine
;
_journal_issue 6
_journal_name_full 'Acta Crystallographica Section E'
_journal_page_first o1842
_journal_page_last o1844
_journal_paper_doi 10.1107/S1600536805015576
_journal_volume 61
_journal_year 2005
_chemical_formula_iupac 'C10 H9 Cl N4 O2 S'
_chemical_formula_moiety 'C10 H9 Cl N4 O2 S'
_chemical_formula_sum 'C10 H9 Cl N4 O2 S'
_chemical_formula_weight 284.72
_chemical_name_common Sulfachloropyridazine
_chemical_name_systematic
;
4-amino-N-(6-chloro-3-pyridazinyl)-benzenesulfnamide
;
_space_group_IT_number 14
_symmetry_cell_setting monoclinic
_symmetry_space_group_name_Hall '-P 2yn'
_symmetry_space_group_name_H-M 'P 1 21/n 1'
_atom_sites_solution_hydrogens geom
_atom_sites_solution_primary direct
_atom_sites_solution_secondary difmap
_audit_creation_method SHELXL-97
_cell_angle_alpha 90.00
_cell_angle_beta 92.647(10)
_cell_angle_gamma 90.00
_cell_formula_units_Z 4
_cell_length_a 5.549(2)
_cell_length_b 17.097(7)
_cell_length_c 12.606(5)
_cell_measurement_reflns_used 5140
_cell_measurement_temperature 193(2)
_cell_measurement_theta_max 27.5
_cell_measurement_theta_min 3.2
_cell_volume 1194.7(8)
_computing_cell_refinement CrystalClear
_computing_data_collection 'CrystalClear (Rigaku, 1999)'
_computing_data_reduction 'CrystalStructure (Rigaku & Rigaku/MSC, 2000)'
_computing_molecular_graphics 'SHELXTL (Siemens, 1994)'
_computing_publication_material SHELXTL
_computing_structure_refinement 'SHELXL97 (Sheldrick, 1997)'
_computing_structure_solution 'SHELXS97 (Sheldrick, 1997)'
_diffrn_ambient_temperature 193(2)
_diffrn_detector_area_resol_mean 7.31
_diffrn_measured_fraction_theta_full 0.994
_diffrn_measured_fraction_theta_max 0.994
_diffrn_measurement_device_type 'Rigaku Mercury'
_diffrn_measurement_method \w
_diffrn_radiation_monochromator graphite
_diffrn_radiation_source 'fine-focus sealed tube'
_diffrn_radiation_type MoK\a
_diffrn_radiation_wavelength 0.71070
_diffrn_reflns_av_R_equivalents 0.0265
_diffrn_reflns_av_sigmaI/netI 0.0219
_diffrn_reflns_limit_h_max 6
_diffrn_reflns_limit_h_min -7
_diffrn_reflns_limit_k_max 22
_diffrn_reflns_limit_k_min -22
_diffrn_reflns_limit_l_max 16
_diffrn_reflns_limit_l_min -16
_diffrn_reflns_number 13214
_diffrn_reflns_theta_full 27.48
_diffrn_reflns_theta_max 27.48
_diffrn_reflns_theta_min 3.24
_diffrn_standards_decay_% 0
_diffrn_standards_number 0
_exptl_absorpt_coefficient_mu 0.494
_exptl_absorpt_correction_T_max 0.9077
_exptl_absorpt_correction_T_min 0.8308
_exptl_absorpt_correction_type multi-scan
_exptl_absorpt_process_details '(Jacobson, 1998)'
_exptl_crystal_colour orange--yellow
_exptl_crystal_density_diffrn 1.583
_exptl_crystal_density_method 'not measured'
_exptl_crystal_description block
_exptl_crystal_F_000 584
_exptl_crystal_size_max 0.39
_exptl_crystal_size_mid 0.29
_exptl_crystal_size_min 0.20
_refine_diff_density_max 0.315
_refine_diff_density_min -0.340
_refine_ls_extinction_method none
_refine_ls_goodness_of_fit_ref 1.099
_refine_ls_hydrogen_treatment mixed
_refine_ls_matrix_type full
_refine_ls_number_parameters 176
_refine_ls_number_reflns 2731
_refine_ls_number_restraints 0
_refine_ls_restrained_S_all 1.099
_refine_ls_R_factor_all 0.0491
_refine_ls_R_factor_gt 0.0433
_refine_ls_shift/su_max 0.001
_refine_ls_shift/su_mean 0.000
_refine_ls_structure_factor_coef Fsqd
_refine_ls_weighting_details 'w=1/[\s^2^(Fo^2^)+(0.0397P)^2^+0.8089P] where P=(Fo^2^+2Fc^2^)/3'
_refine_ls_weighting_scheme calc
_refine_ls_wR_factor_gt 0.0965
_refine_ls_wR_factor_ref 0.0997
_reflns_number_gt 2481
_reflns_number_total 2731
_reflns_threshold_expression I>2\s(I)
_cod_data_source_file is6078.cif
_cod_data_source_block I
_cod_original_cell_volume 1194.6(8)
_cod_original_sg_symbol_H-M 'P 21/n'
_cod_database_code 2205990
_cod_database_fobs_code 2205990

loop_
_symmetry_equiv_pos_as_xyz
'x, y, z'
'-x+1/2, y+1/2, -z+1/2'
'-x, -y, -z'
'x-1/2, -y-1/2, z-1/2'

loop_
_atom_site_label
_atom_site_fract_x
_atom_site_fract_y
_atom_site_fract_z
_atom_site_U_iso_or_equiv
_atom_site_adp_type
_atom_site_calc_flag
_atom_site_refinement_flags
_atom_site_occupancy
_atom_site_type_symbol
Cl1 0.92970(12) 0.36074(4) -0.04892(5) 0.0572(2) Uani d . 1 Cl
S1 0.74003(9) 0.58960(3) 0.39696(4) 0.02771(14) Uani d . 1 S
O1 0.4973(3) 0.56101(9) 0.38760(11) 0.0344(3) Uani d . 1 O
O2 0.8490(3) 0.60453(9) 0.50034(11) 0.0376(4) Uani d . 1 O
N1 0.9188(3) 0.52263(10) 0.34928(14) 0.0316(4) Uani d . 1 N
N2 1.1033(3) 0.45952(12) 0.21781(15) 0.0411(4) Uani d . 1 N
N3 1.1069(3) 0.42074(13) 0.12490(16) 0.0454(5) Uani d . 1 N
N4 0.8543(5) 0.85615(12) 0.11039(19) 0.0468(5) Uani d . 1 N
C1 0.8962(3) 0.48782(11) 0.24929(15) 0.0276(4) Uani d . 1 C
C2 0.9057(4) 0.41215(13) 0.06822(17) 0.0351(5) Uani d . 1 C
C3 0.6829(4) 0.44004(13) 0.09740(17) 0.0344(4) Uani d . 1 C
H3 0.5407 0.4318 0.0540 0.041 Uiso calc R 1 H
C4 0.6774(3) 0.47963(12) 0.19073(16) 0.0321(4) Uani d . 1 C
H4 0.5315 0.5008 0.2151 0.039 Uiso calc R 1 H
C5 0.7641(3) 0.67165(11) 0.31731(15) 0.0269(4) Uani d . 1 C
C6 0.5842(4) 0.68930(12) 0.24047(16) 0.0311(4) Uani d . 1 C
H6 0.4422 0.6583 0.2344 0.037 Uiso calc R 1 H
C7 0.6123(4) 0.75166(12) 0.17335(17) 0.0346(5) Uani d . 1 C
H7 0.4875 0.7642 0.1220 0.042 Uiso calc R 1 H
C8 0.8222(4) 0.79682(12) 0.17977(17) 0.0333(4) Uani d . 1 C
C9 1.0002(4) 0.77888(13) 0.25887(19) 0.0386(5) Uani d . 1 C
H9 1.1418 0.8101 0.2656 0.046 Uiso calc R 1 H
C10 0.9726(4) 0.71698(12) 0.32651(17) 0.0351(5) Uani d . 1 C
H10 1.0949 0.7051 0.3793 0.042 Uiso calc R 1 H
H1 1.052(5) 0.5242(15) 0.373(2) 0.042(7) Uiso d . 1 H
H4A 0.991(6) 0.8796(17) 0.117(2) 0.057(9) Uiso d . 1 H
H4B 0.738(6) 0.8706(18) 0.070(2) 0.059(9) Uiso d . 1 H

loop_
_atom_site_aniso_label
_atom_site_aniso_U_11
_atom_site_aniso_U_22
_atom_site_aniso_U_33
_atom_site_aniso_U_12
_atom_site_aniso_U_13
_atom_site_aniso_U_23
Cl1 0.0468(3) 0.0782(5) 0.0469(4) 0.0020(3) 0.0059(3) -0.0283(3)
S1 0.0302(3) 0.0293(2) 0.0235(2) 0.00260(18) 0.00008(18) 0.00077(17)
O1 0.0324(7) 0.0381(8) 0.0331(7) -0.0035(6) 0.0047(6) 0.0023(6)
O2 0.0446(9) 0.0438(8) 0.0238(7) 0.0041(7) -0.0050(6) -0.0020(6)
N1 0.0301(9) 0.0311(9) 0.0328(9) 0.0067(7) -0.0059(7) -0.0027(7)
N2 0.0250(8) 0.0543(11) 0.0437(10) 0.0050(8) -0.0014(7) -0.0142(9)
N3 0.0279(9) 0.0630(13) 0.0451(11) 0.0064(9) 0.0006(8) -0.0184(10)
N4 0.0506(13) 0.0385(11) 0.0523(13) 0.0004(10) 0.0124(11) 0.0133(9)
C1 0.0278(9) 0.0250(9) 0.0300(9) 0.0024(7) 0.0005(7) 0.0015(7)
C2 0.0301(10) 0.0415(11) 0.0340(10) -0.0005(9) 0.0038(8) -0.0075(9)
C3 0.0250(10) 0.0421(11) 0.0358(11) -0.0010(8) -0.0025(8) -0.0030(9)
C4 0.0224(9) 0.0380(11) 0.0359(11) 0.0035(8) 0.0007(8) -0.0026(8)
C5 0.0263(9) 0.0269(9) 0.0275(9) 0.0029(7) 0.0016(7) 0.0005(7)
C6 0.0262(9) 0.0336(10) 0.0334(10) 0.0019(8) -0.0010(8) 0.0030(8)
C7 0.0336(10) 0.0366(11) 0.0334(10) 0.0057(9) -0.0013(8) 0.0046(8)
C8 0.0366(11) 0.0283(10) 0.0358(10) 0.0058(8) 0.0114(8) 0.0016(8)
C9 0.0311(10) 0.0326(10) 0.0521(13) -0.0043(9) 0.0028(9) 0.0006(9)
C10 0.0283(10) 0.0355(11) 0.0409(11) 0.0002(8) -0.0045(8) 0.0010(9)

loop_
_atom_type_symbol
_atom_type_description
_atom_type_scat_dispersion_real
_atom_type_scat_dispersion_imag
_atom_type_scat_source
C C 0.0033 0.0016 'International Tables Vol C Tables 4.2.6.8 and 6.1.1.4'
H H 0.0000 0.0000 'International Tables Vol C Tables 4.2.6.8 and 6.1.1.4'
Cl Cl 0.1484 0.1585 'International Tables Vol C Tables 4.2.6.8 and 6.1.1.4'
N N 0.0061 0.0033 'International Tables Vol C Tables 4.2.6.8 and 6.1.1.4'
O O 0.0106 0.0060 'International Tables Vol C Tables 4.2.6.8 and 6.1.1.4'
S S 0.1246 0.1234 'International Tables Vol C Tables 4.2.6.8 and 6.1.1.4'

loop_
_geom_angle_atom_site_label_1
_geom_angle_atom_site_label_2
_geom_angle_atom_site_label_3
_geom_angle
_geom_angle_publ_flag
O1 S1 O2 119.40(9) yes
O1 S1 N1 108.22(10) yes
O2 S1 N1 102.70(9) yes
O1 S1 C5 109.00(9) yes
O2 S1 C5 109.99(10) yes
N1 S1 C5 106.70(9) yes
C1 N1 S1 126.60(14) yes
C1 N1 H1 113.7(19) ?
S1 N1 H1 114.3(19) ?
C1 N2 N3 119.23(17) ?
C2 N3 N2 119.00(18) ?
C8 N4 H4A 115(2) ?
C8 N4 H4B 119(2) ?
H4A N4 H4B 125(3) no
N2 C1 N1 112.58(17) yes
N2 C1 C4 123.32(19) yes
N1 C1 C4 124.01(18) yes
N3 C2 C3 124.4(2) yes
N3 C2 Cl1 115.28(16) yes
C3 C2 Cl1 120.32(16) yes
C4 C3 C2 117.13(19) yes
C4 C3 H3 121.4 ?
C2 C3 H3 121.4 ?
C3 C4 C1 116.93(18) ?
C3 C4 H4 121.5 ?
C1 C4 H4 121.5 ?
C6 C5 C10 120.24(18) yes
C6 C5 S1 120.44(15) ?
C10 C5 S1 119.20(15) ?
C7 C6 C5 119.92(19) yes
C7 C6 H6 120.0 ?
C5 C6 H6 120.0 ?
C6 C7 C8 120.73(19) ?
C6 C7 H7 119.6 ?
C8 C7 H7 119.6 ?
N4 C8 C7 120.7(2) ?
N4 C8 C9 120.8(2) ?
C7 C8 C9 118.54(19) ?
C10 C9 C8 121.0(2) ?
C10 C9 H9 119.5 ?
C8 C9 H9 119.5 ?
C9 C10 C5 119.58(19) ?
C9 C10 H10 120.2 ?
C5 C10 H10 120.2 ?

loop_
_geom_bond_atom_site_label_1
_geom_bond_atom_site_label_2
_geom_bond_distance
_geom_bond_publ_flag
Cl1 C2 1.729(2) yes
S1 O1 1.4327(16) yes
S1 O2 1.4339(15) yes
S1 N1 1.6467(18) yes
S1 C5 1.734(2) yes
N1 C1 1.394(3) yes
N1 H1 0.78(3) no
N2 C1 1.324(3) ?
N2 N3 1.347(3) yes
N3 C2 1.306(3) yes
N4 C8 1.356(3) yes
N4 H4A 0.86(3) no
N4 H4B 0.84(3) no
C1 C4 1.399(3) ?
C2 C3 1.390(3) ?
C3 C4 1.359(3) ?
C3 H3 0.9500 ?
C4 H4 0.9500 ?
C5 C6 1.391(3) ?
C5 C10 1.393(3) ?
C6 C7 1.374(3) ?
C6 H6 0.9500 ?
C7 C8 1.397(3) ?
C7 H7 0.9500 ?
C8 C9 1.405(3) ?
C9 C10 1.372(3) ?
C9 H9 0.9500 ?
C10 H10 0.9500 ?

loop_
_geom_hbond_atom_site_label_D
_geom_hbond_atom_site_label_H
_geom_hbond_atom_site_label_A
_geom_hbond_site_symmetry_A
_geom_hbond_distance_DH
_geom_hbond_distance_HA
_geom_hbond_distance_DA
_geom_hbond_angle_DHA
N4 H4A O2 4_675 0.86(3) 2.54(3) 3.204(3) 135(3)
N4 H4A O2 4_675 0.86(3) 2.54(3) 3.204(3) 135(3)
N1 H1 O1 1_655 0.78(3) 2.55(3) 3.290(3) 158(2)
C4 H4 N2 1_455 0.95 2.48 3.237(3) 137
C4 H4 O1 . 0.95 2.42 3.053(3) 124
C3 H3 N3 1_455 0.95 2.61 3.248(3) 125

loop_
_geom_torsion_atom_site_label_1
_geom_torsion_atom_site_label_2
_geom_torsion_atom_site_label_3
_geom_torsion_atom_site_label_4
_geom_torsion
O1 S1 N1 C1 53.70(19)
O2 S1 N1 C1 -179.15(17)
C5 S1 N1 C1 -63.5(2)
C1 N2 N3 C2 0.1(3)
N3 N2 C1 N1 176.75(19)
N3 N2 C1 C4 0.0(3)
S1 N1 C1 N2 156.57(17)
S1 N1 C1 C4 -26.7(3)
N2 N3 C2 C3 -0.5(4)
N2 N3 C2 Cl1 -179.42(18)
N3 C2 C3 C4 0.9(4)
Cl1 C2 C3 C4 179.71(17)
C2 C3 C4 C1 -0.7(3)
N2 C1 C4 C3 0.3(3)
N1 C1 C4 C3 -176.03(19)
O1 S1 C5 C6 -14.35(19)
O2 S1 C5 C6 -147.01(16)
N1 S1 C5 C6 102.30(18)
O1 S1 C5 C10 169.67(16)
O2 S1 C5 C10 37.01(19)
N1 S1 C5 C10 -73.68(18)
C10 C5 C6 C7 0.0(3)
S1 C5 C6 C7 -175.91(16)
C5 C6 C7 C8 1.3(3)
C6 C7 C8 N4 177.0(2)
C6 C7 C8 C9 -2.3(3)
N4 C8 C9 C10 -177.4(2)
C7 C8 C9 C10 1.9(3)
C8 C9 C10 C5 -0.6(3)
C6 C5 C10 C9 -0.4(3)
S1 C5 C10 C9 175.58(17)

loop_
_cod_related_entry_id
_cod_related_entry_database
_cod_related_entry_code
1 ChemSpider 6382
